data_7710458
loop_
_publ_author_name
'Shao, Dong'
'Moorthy, Shruti'
'Zhou, Yue'
'Wu, Si-Tong'
'Zhu, Jing-Yan'
'Yang, Jiong'
'Wu, Dong-Qing'
'Tian, Zhengfang'
'Singh, Saurabh Kumar'

_publ_section_title
;
 Field-induced slow magnetic relaxation behaviours in binuclear cobalt(II)
 metallocycles and exchange-coupled clusters.
;
_journal_issue 24
_journal_name_full 'Dalton transactions (Cambridge, England : 2003)'
_journal_page_first 9357
_journal_page_last 9368
_journal_paper_doi 10.1039/d2dt01620f
_journal_volume 51
_journal_year 2022
_chemical_formula_moiety 'C40 H38 Co2 N16 O8 S4, 2(C2 H3 N)'
_chemical_formula_sum 'C44 H44 Co2 N18 O8 S4'
_chemical_formula_weight 1199.07
_space_group_crystal_system triclinic
_space_group_IT_number 2
_space_group_name_Hall '-P 1'
_space_group_name_H-M_alt 'P -1'
_atom_sites_solution_hydrogens geom
_atom_sites_solution_primary iterative
_audit_creation_date 2021-10-05
_audit_creation_method
;
Olex2 1.3
(compiled 2020.11.12 svn.r5f609507 for OlexSys, GUI svn.r6272)
;
_audit_update_record
;
2021-12-06 deposited with the CCDC.	2022-05-26 downloaded from the CCDC.
;
_cell_angle_alpha 111.160(3)
_cell_angle_beta 92.134(3)
_cell_angle_gamma 105.776(3)
_cell_formula_units_Z 1
_cell_length_a 8.6076(7)
_cell_length_b 11.4314(10)
_cell_length_c 14.1068(13)
_cell_measurement_reflns_used 2331
_cell_measurement_temperature 100
_cell_measurement_theta_max 25.48
_cell_measurement_theta_min 2.49
_cell_volume 1231.46(19)
_computing_cell_refinement 'SAINT V8.38A (Bruker, 2018)'
_computing_data_reduction 'SAINT V8.38A (Bruker, 2018)'
_computing_molecular_graphics 'Olex2 1.3 (Dolomanov et al., 2009)'
_computing_publication_material 'Olex2 1.3 (Dolomanov et al., 2009)'
_computing_structure_refinement 'XL  (Sheldrick, 2008)'
_computing_structure_solution 'olex2.solve 1.3 (Bourhis et al., 2015)'
_diffrn_ambient_temperature 100
_diffrn_measured_fraction_theta_full 0.999
_diffrn_measured_fraction_theta_max 0.998
_diffrn_measurement_device_type 'Bruker APEX-II CCD'
_diffrn_measurement_method '\f and \w scans'
_diffrn_radiation_type MoK\a
_diffrn_radiation_wavelength 0.71073
_diffrn_reflns_av_R_equivalents 0.1087
_diffrn_reflns_av_unetI/netI 0.1040
_diffrn_reflns_Laue_measured_fraction_full 0.999
_diffrn_reflns_Laue_measured_fraction_max 0.998
_diffrn_reflns_limit_h_max 10
_diffrn_reflns_limit_h_min -10
_diffrn_reflns_limit_k_max 13
_diffrn_reflns_limit_k_min -13
_diffrn_reflns_limit_l_max 17
_diffrn_reflns_limit_l_min -16
_diffrn_reflns_number 16878
_diffrn_reflns_point_group_measured_fraction_full 0.999
_diffrn_reflns_point_group_measured_fraction_max 0.998
_diffrn_reflns_theta_full 25.242
_diffrn_reflns_theta_max 25.701
_diffrn_reflns_theta_min 2.487
_diffrn_source_current 1.2
_diffrn_source_power 0.0576
_diffrn_source_voltage 48.0
_diffrn_standards_number 0
_exptl_absorpt_coefficient_mu 0.917
_exptl_absorpt_correction_T_max 0.7453
_exptl_absorpt_correction_T_min 0.6227
_exptl_absorpt_correction_type multi-scan
_exptl_absorpt_process_details 'SADABS; Bruker, 2000'
_exptl_crystal_density_diffrn 1.617
_exptl_crystal_description block
_exptl_crystal_F_000 616
_refine_diff_density_max 0.864
_refine_diff_density_min -0.471
_refine_diff_density_rms 0.103
_refine_ls_extinction_method none
_refine_ls_goodness_of_fit_ref 1.009
_refine_ls_hydrogen_treatment constr
_refine_ls_matrix_type full
_refine_ls_number_parameters 346
_refine_ls_number_reflns 4675
_refine_ls_number_restraints 0
_refine_ls_restrained_S_all 1.009
_refine_ls_R_factor_all 0.0874
_refine_ls_R_factor_gt 0.0510
_refine_ls_shift/su_max 0.000
_refine_ls_shift/su_mean 0.000
_refine_ls_structure_factor_coef Fsqd
_refine_ls_weighting_details 'w=1/[\s^2^(Fo^2^)+(0.0266P)^2^+1.0821P] where P=(Fo^2^+2Fc^2^)/3'
_refine_ls_weighting_scheme calc
_refine_ls_wR_factor_gt 0.0933
_refine_ls_wR_factor_ref 0.1061
_reflns_Friedel_coverage 0.000
_reflns_number_gt 3323
_reflns_number_total 4675
_reflns_threshold_expression 'I > 2\s(I)'
_cod_data_source_file d2dt01620f2.cif
_cod_data_source_block 1
_cod_depositor_comments 'Adding full bibliography for 7710458--7710459.cif.'
_cod_database_code 7710458
_shelx_shelxl_version_number 2017/1
_shelx_space_group_comment
;
The symmetry employed for this shelxl refinement is uniquely defined
by the following loop, which should always be used as a source of
symmetry information in preference to the above space-group names.
They are only intended as comments.
;
_shelx_estimated_absorpt_t_max 25.48
_shelx_estimated_absorpt_t_min 2.49
_exptl_absorpt_special_details 'SADABS; Bruker, 2000'
_olex2_refinement_description
;
1. Fixed Uiso
 At 1.2 times of:
  All C(H) groups
 At 1.5 times of:
  All C(H,H,H) groups
2.a Aromatic/amide H refined with riding coordinates:
 C2(H2), C3(H3), C4(H4), C7(H7), C11(H11), C12(H12), C13(H13), C16(H16),
 C17(H17), C18(H18), C19(H19), C20(H20), C22(H22)
2.b Idealised Me refined as rotating group:
 C5(H5A,H5B,H5C), C9(H9A,H9B,H9C), C21(H21A,H21B,H21C)
;
_olex2_submission_special_instructions 'No special instructions were received'

loop_
_space_group_symop_operation_xyz
'x, y, z'
'-x, -y, -z'

loop_
_atom_site_label
_atom_site_type_symbol
_atom_site_fract_x
_atom_site_fract_y
_atom_site_fract_z
_atom_site_U_iso_or_equiv
_atom_site_adp_type
_atom_site_occupancy
_atom_site_site_symmetry_order
_atom_site_calc_flag
_atom_site_refinement_flags_posn
_atom_site_refinement_flags_adp
_atom_site_refinement_flags_occupancy
_atom_site_disorder_assembly
_atom_site_disorder_group
Co1 Co 0.46295(6) 0.36659(5) 0.64204(4) 0.00897(15) Uani 1 1 d . . . . .
S1 S 0.22418(11) 0.33005(10) 0.81356(8) 0.0114(2) Uani 1 1 d . . . . .
S2 S 0.82284(10) 0.59572(10) 0.72652(8) 0.0110(2) Uani 1 1 d . . . . .
O1 O 0.2066(3) 0.1951(3) 0.7472(2) 0.0156(6) Uani 1 1 d . . . . .
O2 O 0.0738(3) 0.3636(3) 0.8249(2) 0.0210(7) Uani 1 1 d . . . . .
O3 O 0.8698(3) 0.4815(3) 0.6656(2) 0.0147(6) Uani 1 1 d . . . . .
O4 O 0.8603(3) 0.7035(3) 0.6905(2) 0.0147(6) Uani 1 1 d . . . . .
N1 N 0.5523(4) 0.2292(3) 0.6766(3) 0.0119(7) Uani 1 1 d . . . . .
N2 N 0.3000(3) 0.1799(3) 0.5409(2) 0.0095(7) Uani 1 1 d . . . . .
N3 N 0.6364(3) 0.5441(3) 0.7369(3) 0.0109(7) Uani 1 1 d . . . . .
N4 N 0.3578(3) 0.4223(3) 0.7742(2) 0.0101(7) Uani 1 1 d . . . . .
N5 N 0.5786(3) 0.3725(3) 0.5065(2) 0.0090(7) Uani 1 1 d . . . . .
N6 N 0.6478(3) 0.5140(3) 0.4151(2) 0.0098(7) Uani 1 1 d . . . . .
N7 N 0.4683(4) 0.0056(3) 0.6630(3) 0.0146(8) Uani 1 1 d . . . . .
N8 N 0.2441(4) -0.0515(3) 0.4934(3) 0.0137(8) Uani 1 1 d . . . . .
N9 N -0.0731(4) 0.0633(4) 0.9143(3) 0.0255(9) Uani 1 1 d . . . . .
C1 C 0.5627(4) 0.4681(4) 0.4785(3) 0.0078(8) Uani 1 1 d . . . . .
C2 C 0.6733(4) 0.2591(4) 0.7516(3) 0.0154(9) Uani 1 1 d . . . . .
H2 H 0.745733 0.346554 0.781186 0.019 Uiso 1 1 calc R U . . .
C3 C 0.1306(4) -0.0713(4) 0.4163(3) 0.0150(9) Uani 1 1 d . . . . .
H3 H 0.069427 -0.159124 0.373275 0.018 Uiso 1 1 calc R U . . .
C4 C 0.6926(4) 0.3155(4) 0.4676(3) 0.0110(8) Uani 1 1 d . . . . .
H4 H 0.706154 0.244909 0.483970 0.013 Uiso 1 1 calc R U . . .
C5 C 0.3101(5) 0.3523(4) 0.9371(3) 0.0203(10) Uani 1 1 d . . . . .
H5A H 0.232617 0.296108 0.963805 0.030 Uiso 1 1 calc R U . . .
H5B H 0.333913 0.444768 0.983469 0.030 Uiso 1 1 calc R U . . .
H5C H 0.411398 0.328362 0.932370 0.030 Uiso 1 1 calc R U . . .
C6 C 0.5589(4) 0.6278(4) 0.8048(3) 0.0097(8) Uani 1 1 d . . . . .
C7 C 0.3902(4) 0.7724(4) 0.9425(3) 0.0149(9) Uani 1 1 d . . . . .
H7 H 0.334948 0.821363 0.991204 0.018 Uiso 1 1 calc R U . . .
C8 C 0.4548(4) 0.1029(4) 0.6351(3) 0.0109(9) Uani 1 1 d . . . . .
C9 C 0.9375(4) 0.6603(4) 0.8511(3) 0.0166(9) Uani 1 1 d . . . . .
H9A H 0.916815 0.591713 0.879288 0.025 Uiso 1 1 calc R U . . .
H9B H 0.904966 0.734943 0.895967 0.025 Uiso 1 1 calc R U . . .
H9C H 1.054098 0.690026 0.846740 0.025 Uiso 1 1 calc R U . . .
C10 C 0.3234(4) 0.0735(4) 0.5509(3) 0.0110(9) Uani 1 1 d . . . . .
C11 C 0.6141(4) 0.7641(4) 0.8469(3) 0.0132(9) Uani 1 1 d . . . . .
H11 H 0.710732 0.808898 0.828516 0.016 Uiso 1 1 calc R U . . .
C12 C 0.1880(4) 0.1571(4) 0.4616(3) 0.0128(9) Uani 1 1 d . . . . .
H12 H 0.169819 0.229542 0.450075 0.015 Uiso 1 1 calc R U . . .
C13 C 0.5313(4) 0.8368(4) 0.9157(3) 0.0160(9) Uani 1 1 d . . . . .
H13 H 0.571477 0.930351 0.944009 0.019 Uiso 1 1 calc R U . . .
C14 C 0.4103(4) 0.5604(4) 0.8289(3) 0.0100(8) Uani 1 1 d . . . . .
C15 C 0.0314(5) 0.0253(4) 0.8842(3) 0.0191(10) Uani 1 1 d . . . . .
C16 C 0.7642(4) 0.4598(4) 0.3792(3) 0.0117(9) Uani 1 1 d . . . . .
H16 H 0.830539 0.491182 0.335779 0.014 Uiso 1 1 calc R U . . .
C17 C 0.6959(4) 0.1671(4) 0.7871(3) 0.0154(9) Uani 1 1 d . . . . .
H17 H 0.780545 0.189156 0.841488 0.019 Uiso 1 1 calc R U . . .
C18 C 0.0998(5) 0.0309(4) 0.3973(3) 0.0161(9) Uani 1 1 d . . . . .
H18 H 0.020371 0.014767 0.341785 0.019 Uiso 1 1 calc R U . . .
C19 C 0.5889(5) 0.0398(4) 0.7397(3) 0.0179(10) Uani 1 1 d . . . . .
H19 H 0.602060 -0.025807 0.762764 0.021 Uiso 1 1 calc R U . . .
C20 C 0.7902(4) 0.3596(4) 0.4038(3) 0.0137(9) Uani 1 1 d . . . . .
H20 H 0.872937 0.321709 0.377631 0.016 Uiso 1 1 calc R U . . .
C21 C 0.1645(5) -0.0260(4) 0.8443(4) 0.0239(11) Uani 1 1 d . . . . .
H21A H 0.120864 -0.104685 0.780944 0.036 Uiso 1 1 calc R U . . .
H21B H 0.215446 -0.048891 0.895616 0.036 Uiso 1 1 calc R U . . .
H21C H 0.246232 0.041366 0.829718 0.036 Uiso 1 1 calc R U . . .
C22 C 0.3292(4) 0.6352(4) 0.8979(3) 0.0128(9) Uani 1 1 d . . . . .
H22 H 0.230209 0.591751 0.914991 0.015 Uiso 1 1 calc R U . . .

loop_
_atom_site_aniso_label
_atom_site_aniso_U_11
_atom_site_aniso_U_22
_atom_site_aniso_U_33
_atom_site_aniso_U_23
_atom_site_aniso_U_13
_atom_site_aniso_U_12
Co1 0.0101(3) 0.0084(3) 0.0092(3) 0.0041(2) 0.0015(2) 0.0030(2)
S1 0.0105(5) 0.0111(5) 0.0105(5) 0.0048(4) 0.0008(4) -0.0004(4)
S2 0.0082(4) 0.0123(5) 0.0116(5) 0.0044(4) 0.0009(4) 0.0019(4)
O1 0.0190(14) 0.0097(15) 0.0131(16) 0.0029(13) 0.0030(12) -0.0013(12)
O2 0.0104(13) 0.0199(17) 0.032(2) 0.0090(15) 0.0052(13) 0.0038(12)
O3 0.0095(12) 0.0129(15) 0.0180(16) 0.0025(13) 0.0016(12) 0.0027(11)
O4 0.0142(13) 0.0149(16) 0.0175(17) 0.0106(14) 0.0032(12) 0.0021(12)
N1 0.0123(16) 0.0122(18) 0.0116(19) 0.0044(15) 0.0021(14) 0.0048(14)
N2 0.0094(15) 0.0112(18) 0.0088(18) 0.0053(15) 0.0028(14) 0.0024(13)
N3 0.0059(15) 0.0128(18) 0.0150(19) 0.0065(16) 0.0040(13) 0.0025(13)
N4 0.0107(15) 0.0082(17) 0.0084(18) 0.0023(15) 0.0022(14) -0.0007(13)
N5 0.0094(15) 0.0079(17) 0.0083(18) 0.0016(15) -0.0002(13) 0.0029(13)
N6 0.0073(15) 0.0138(18) 0.0091(18) 0.0061(15) 0.0015(13) 0.0023(13)
N7 0.0182(17) 0.0149(19) 0.014(2) 0.0081(16) 0.0022(15) 0.0065(15)
N8 0.0159(16) 0.0084(18) 0.016(2) 0.0035(16) 0.0048(15) 0.0037(14)
N9 0.0236(19) 0.025(2) 0.027(2) 0.0124(19) -0.0021(18) 0.0032(18)
C1 0.0102(18) 0.006(2) 0.006(2) 0.0012(17) 0.0002(16) 0.0027(16)
C2 0.0135(19) 0.015(2) 0.020(2) 0.008(2) 0.0016(18) 0.0066(17)
C3 0.0136(19) 0.011(2) 0.011(2) -0.0025(18) -0.0004(17) -0.0015(17)
C4 0.0146(19) 0.010(2) 0.010(2) 0.0049(18) 0.0010(16) 0.0050(16)
C5 0.030(2) 0.015(2) 0.012(2) 0.007(2) -0.0010(19) -0.0006(19)
C6 0.0074(17) 0.009(2) 0.010(2) 0.0006(17) -0.0025(15) 0.0026(15)
C7 0.0139(19) 0.018(2) 0.013(2) 0.0034(19) 0.0019(17) 0.0094(17)
C8 0.0125(18) 0.010(2) 0.012(2) 0.0049(18) 0.0062(17) 0.0055(16)
C9 0.015(2) 0.016(2) 0.016(2) 0.0055(19) 0.0001(17) 0.0022(17)
C10 0.0124(18) 0.012(2) 0.012(2) 0.0069(18) 0.0082(17) 0.0055(16)
C11 0.0117(18) 0.012(2) 0.017(2) 0.0074(19) 0.0021(17) 0.0041(16)
C12 0.0125(19) 0.015(2) 0.012(2) 0.0072(19) 0.0026(17) 0.0035(17)
C13 0.017(2) 0.013(2) 0.017(2) 0.0047(19) -0.0039(17) 0.0048(17)
C14 0.0096(18) 0.012(2) 0.009(2) 0.0051(18) -0.0017(16) 0.0033(16)
C15 0.024(2) 0.013(2) 0.015(2) 0.008(2) -0.0087(19) -0.0046(19)
C16 0.0086(18) 0.016(2) 0.011(2) 0.0044(18) 0.0020(16) 0.0046(16)
C17 0.014(2) 0.021(2) 0.012(2) 0.007(2) -0.0004(17) 0.0062(18)
C18 0.017(2) 0.018(2) 0.013(2) 0.006(2) 0.0003(18) 0.0060(18)
C19 0.022(2) 0.022(2) 0.018(2) 0.015(2) 0.0061(19) 0.0105(19)
C20 0.0106(18) 0.019(2) 0.013(2) 0.0052(19) 0.0027(17) 0.0082(17)
C21 0.031(2) 0.017(2) 0.025(3) 0.012(2) 0.001(2) 0.007(2)
C22 0.0126(18) 0.011(2) 0.017(2) 0.0051(19) 0.0035(17) 0.0059(16)

loop_
_atom_type_symbol
_atom_type_description
_atom_type_scat_dispersion_real
_atom_type_scat_dispersion_imag
_atom_type_scat_source
C C 0.0033 0.0016 'International Tables Vol C Tables 4.2.6.8 and 6.1.1.4'
H H 0.0000 0.0000 'International Tables Vol C Tables 4.2.6.8 and 6.1.1.4'
Co Co 0.3494 0.9721 'International Tables Vol C Tables 4.2.6.8 and 6.1.1.4'
N N 0.0061 0.0033 'International Tables Vol C Tables 4.2.6.8 and 6.1.1.4'
O O 0.0106 0.0060 'International Tables Vol C Tables 4.2.6.8 and 6.1.1.4'
S S 0.1246 0.1234 'International Tables Vol C Tables 4.2.6.8 and 6.1.1.4'

loop_
_geom_angle_atom_site_label_1
_geom_angle_atom_site_label_2
_geom_angle_atom_site_label_3
_geom_angle
_geom_angle_site_symmetry_1
_geom_angle_site_symmetry_3
_geom_angle_publ_flag
N1 Co1 N2 76.51(13) . . ?
N1 Co1 N5 101.40(12) . . ?
N1 Co1 N6 171.73(13) . 2_666 ?
N2 Co1 N5 86.28(11) . . ?
N2 Co1 N6 95.70(12) . 2_666 ?
N3 Co1 N1 100.88(13) . . ?
N3 Co1 N2 175.82(12) . . ?
N3 Co1 N5 91.09(12) . . ?
N3 Co1 N6 86.74(12) . 2_666 ?
N4 Co1 N1 95.22(13) . . ?
N4 Co1 N2 105.97(11) . . ?
N4 Co1 N3 77.39(12) . . ?
N4 Co1 N5 161.35(12) . . ?
N4 Co1 N6 89.55(12) . 2_666 ?
N5 Co1 N6 75.02(11) . 2_666 ?
O1 S1 N4 106.84(16) . . ?
O1 S1 C5 106.37(19) . . ?
O2 S1 O1 115.40(17) . . ?
O2 S1 N4 114.02(18) . . ?
O2 S1 C5 106.9(2) . . ?
N4 S1 C5 106.68(18) . . ?
O3 S2 O4 115.20(16) . . ?
O3 S2 N3 107.10(17) . . ?
O3 S2 C9 106.78(19) . . ?
O4 S2 N3 113.89(17) . . ?
O4 S2 C9 105.88(18) . . ?
N3 S2 C9 107.53(18) . . ?
C2 N1 Co1 125.6(3) . . ?
C2 N1 C8 117.0(4) . . ?
C8 N1 Co1 115.6(3) . . ?
C10 N2 Co1 116.2(3) . . ?
C10 N2 C12 116.4(3) . . ?
C12 N2 Co1 127.0(3) . . ?
S2 N3 Co1 127.57(19) . . ?
C6 N3 Co1 110.2(2) . . ?
C6 N3 S2 121.4(3) . . ?
S1 N4 Co1 127.77(19) . . ?
C14 N4 Co1 112.1(2) . . ?
C14 N4 S1 120.1(3) . . ?
C1 N5 Co1 113.6(2) . . ?
C1 N5 C4 116.9(3) . . ?
C4 N5 Co1 127.2(3) . . ?
C1 N6 Co1 113.7(2) . 2_666 ?
C1 N6 C16 116.0(3) . . ?
C16 N6 Co1 128.6(3) . 2_666 ?
C19 N7 C8 115.5(4) . . ?
C10 N8 C3 115.5(4) . . ?
N5 C1 N6 126.8(3) . . ?
N5 C1 C1 117.2(4) . 2_666 ?
N6 C1 C1 116.0(4) . 2_666 ?
N1 C2 H2 119.1 . . ?
N1 C2 C17 121.8(4) . . ?
C17 C2 H2 119.1 . . ?
N8 C3 H3 118.7 . . ?
N8 C3 C18 122.5(4) . . ?
C18 C3 H3 118.7 . . ?
N5 C4 H4 119.9 . . ?
N5 C4 C20 120.3(4) . . ?
C20 C4 H4 119.9 . . ?
S1 C5 H5A 109.5 . . ?
S1 C5 H5B 109.5 . . ?
S1 C5 H5C 109.5 . . ?
H5A C5 H5B 109.5 . . ?
H5A C5 H5C 109.5 . . ?
H5B C5 H5C 109.5 . . ?
N3 C6 C14 114.5(3) . . ?
C11 C6 N3 126.1(3) . . ?
C11 C6 C14 119.4(3) . . ?
C13 C7 H7 120.1 . . ?
C13 C7 C22 119.7(4) . . ?
C22 C7 H7 120.1 . . ?
N1 C8 C10 115.3(4) . . ?
N7 C8 N1 125.7(4) . . ?
N7 C8 C10 119.0(3) . . ?
S2 C9 H9A 109.5 . . ?
S2 C9 H9B 109.5 . . ?
S2 C9 H9C 109.5 . . ?
H9A C9 H9B 109.5 . . ?
H9A C9 H9C 109.5 . . ?
H9B C9 H9C 109.5 . . ?
N2 C10 C8 114.7(3) . . ?
N8 C10 N2 126.8(4) . . ?
N8 C10 C8 118.5(4) . . ?
C6 C11 H11 119.3 . . ?
C6 C11 C13 121.4(3) . . ?
C13 C11 H11 119.3 . . ?
N2 C12 H12 119.4 . . ?
N2 C12 C18 121.1(4) . . ?
C18 C12 H12 119.4 . . ?
C7 C13 C11 119.7(4) . . ?
C7 C13 H13 120.2 . . ?
C11 C13 H13 120.2 . . ?
N4 C14 C6 114.5(3) . . ?
C22 C14 N4 127.2(3) . . ?
C22 C14 C6 118.2(4) . . ?
N9 C15 C21 179.0(5) . . ?
N6 C16 H16 119.2 . . ?
N6 C16 C20 121.6(3) . . ?
C20 C16 H16 119.2 . . ?
C2 C17 H17 121.6 . . ?
C2 C17 C19 116.8(4) . . ?
C19 C17 H17 121.6 . . ?
C3 C18 H18 121.2 . . ?
C12 C18 C3 117.6(4) . . ?
C12 C18 H18 121.2 . . ?
N7 C19 C17 123.1(4) . . ?
N7 C19 H19 118.5 . . ?
C17 C19 H19 118.5 . . ?
C4 C20 H20 120.8 . . ?
C16 C20 C4 118.4(4) . . ?
C16 C20 H20 120.8 . . ?
C15 C21 H21A 109.5 . . ?
C15 C21 H21B 109.5 . . ?
C15 C21 H21C 109.5 . . ?
H21A C21 H21B 109.5 . . ?
H21A C21 H21C 109.5 . . ?
H21B C21 H21C 109.5 . . ?
C7 C22 H22 119.3 . . ?
C14 C22 C7 121.5(3) . . ?
C14 C22 H22 119.3 . . ?

loop_
_geom_bond_atom_site_label_1
_geom_bond_atom_site_label_2
_geom_bond_distance
_geom_bond_site_symmetry_2
_geom_bond_publ_flag
Co1 N1 2.116(3) . ?
Co1 N2 2.141(3) . ?
Co1 N3 2.093(3) . ?
Co1 N4 2.069(3) . ?
Co1 N5 2.202(3) . ?
Co1 N6 2.206(3) 2_666 ?
S1 O1 1.449(3) . ?
S1 O2 1.446(3) . ?
S1 N4 1.598(3) . ?
S1 C5 1.769(4) . ?
S2 O3 1.453(3) . ?
S2 O4 1.458(3) . ?
S2 N3 1.584(3) . ?
S2 C9 1.773(4) . ?
N1 C2 1.336(5) . ?
N1 C8 1.351(5) . ?
N2 C10 1.341(5) . ?
N2 C12 1.349(5) . ?
N3 C6 1.418(5) . ?
N4 C14 1.414(5) . ?
N5 C1 1.326(5) . ?
N5 C4 1.349(5) . ?
N6 C1 1.339(5) . ?
N6 C16 1.339(5) . ?
N7 C8 1.338(5) . ?
N7 C19 1.337(5) . ?
N8 C3 1.346(5) . ?
N8 C10 1.326(5) . ?
N9 C15 1.134(5) . ?
C1 C1 1.490(7) 2_666 ?
C2 H2 0.9500 . ?
C2 C17 1.371(6) . ?
C3 H3 0.9500 . ?
C3 C18 1.377(6) . ?
C4 H4 0.9500 . ?
C4 C20 1.387(5) . ?
C5 H5A 0.9800 . ?
C5 H5B 0.9800 . ?
C5 H5C 0.9800 . ?
C6 C11 1.383(5) . ?
C6 C14 1.425(5) . ?
C7 H7 0.9500 . ?
C7 C13 1.382(5) . ?
C7 C22 1.396(6) . ?
C8 C10 1.486(6) . ?
C9 H9A 0.9800 . ?
C9 H9B 0.9800 . ?
C9 H9C 0.9800 . ?
C11 H11 0.9500 . ?
C11 C13 1.389(5) . ?
C12 H12 0.9500 . ?
C12 C18 1.375(6) . ?
C13 H13 0.9500 . ?
C14 C22 1.393(5) . ?
C15 C21 1.465(6) . ?
C16 H16 0.9500 . ?
C16 C20 1.380(6) . ?
C17 H17 0.9500 . ?
C17 C19 1.391(6) . ?
C18 H18 0.9500 . ?
C19 H19 0.9500 . ?
C20 H20 0.9500 . ?
C21 H21A 0.9800 . ?
C21 H21B 0.9800 . ?
C21 H21C 0.9800 . ?
C22 H22 0.9500 . ?

loop_
_geom_torsion_atom_site_label_1
_geom_torsion_atom_site_label_2
_geom_torsion_atom_site_label_3
_geom_torsion_atom_site_label_4
_geom_torsion
_geom_torsion_site_symmetry_1
_geom_torsion_site_symmetry_2
_geom_torsion_site_symmetry_3
_geom_torsion_site_symmetry_4
_geom_torsion_publ_flag
Co1 N1 C2 C17 162.3(3) . . . . ?
Co1 N1 C8 N7 -165.1(3) . . . . ?
Co1 N1 C8 C10 15.4(4) . . . . ?
Co1 N2 C10 N8 -176.0(3) . . . . ?
Co1 N2 C10 C8 2.9(4) . . . . ?
Co1 N2 C12 C18 174.7(3) . . . . ?
Co1 N3 C6 C11 -152.0(3) . . . . ?
Co1 N3 C6 C14 27.6(4) . . . . ?
Co1 N4 C14 C6 -20.2(4) . . . . ?
Co1 N4 C14 C22 156.4(3) . . . . ?
Co1 N5 C1 N6 164.3(3) . . . . ?
Co1 N5 C1 C1 -15.7(5) . . . 2_666 ?
Co1 N5 C4 C20 -159.8(3) . . . . ?
Co1 N6 C1 N5 164.3(3) 2_666 . . . ?
Co1 N6 C1 C1 -15.6(5) 2_666 . . 2_666 ?
Co1 N6 C16 C20 -162.0(3) 2_666 . . . ?
S1 N4 C14 C6 163.1(3) . . . . ?
S1 N4 C14 C22 -20.3(6) . . . . ?
S2 N3 C6 C11 18.3(6) . . . . ?
S2 N3 C6 C14 -162.1(3) . . . . ?
O1 S1 N4 Co1 8.5(3) . . . . ?
O1 S1 N4 C14 -175.4(3) . . . . ?
O2 S1 N4 Co1 -120.2(2) . . . . ?
O2 S1 N4 C14 55.9(4) . . . . ?
O3 S2 N3 Co1 -21.3(3) . . . . ?
O3 S2 N3 C6 170.3(3) . . . . ?
O4 S2 N3 Co1 107.3(2) . . . . ?
O4 S2 N3 C6 -61.1(4) . . . . ?
N1 C2 C17 C19 1.4(6) . . . . ?
N1 C8 C10 N2 -12.1(5) . . . . ?
N1 C8 C10 N8 166.9(3) . . . . ?
N2 C12 C18 C3 -0.4(5) . . . . ?
N3 C6 C11 C13 -177.8(4) . . . . ?
N3 C6 C14 N4 -5.3(5) . . . . ?
N3 C6 C14 C22 177.8(4) . . . . ?
N4 C14 C22 C7 -176.3(4) . . . . ?
N5 C4 C20 C16 -1.8(6) . . . . ?
N6 C16 C20 C4 -0.3(6) . . . . ?
N7 C8 C10 N2 168.3(3) . . . . ?
N7 C8 C10 N8 -12.7(5) . . . . ?
N8 C3 C18 C12 -1.0(6) . . . . ?
C1 N5 C4 C20 1.8(5) . . . . ?
C1 N6 C16 C20 2.1(6) . . . . ?
C2 N1 C8 N7 0.4(6) . . . . ?
C2 N1 C8 C10 -179.1(3) . . . . ?
C2 C17 C19 N7 -0.1(6) . . . . ?
C3 N8 C10 N2 1.1(5) . . . . ?
C3 N8 C10 C8 -177.8(3) . . . . ?
C4 N5 C1 N6 0.3(6) . . . . ?
C4 N5 C1 C1 -179.8(4) . . . 2_666 ?
C5 S1 N4 Co1 122.0(2) . . . . ?
C5 S1 N4 C14 -61.9(3) . . . . ?
C6 C11 C13 C7 -0.3(6) . . . . ?
C6 C14 C22 C7 0.2(6) . . . . ?
C8 N1 C2 C17 -1.6(5) . . . . ?
C8 N7 C19 C17 -0.9(6) . . . . ?
C9 S2 N3 Co1 -135.7(2) . . . . ?
C9 S2 N3 C6 55.9(4) . . . . ?
C10 N2 C12 C18 2.0(5) . . . . ?
C10 N8 C3 C18 0.7(5) . . . . ?
C11 C6 C14 N4 174.4(4) . . . . ?
C11 C6 C14 C22 -2.6(6) . . . . ?
C12 N2 C10 N8 -2.5(5) . . . . ?
C12 N2 C10 C8 176.4(3) . . . . ?
C13 C7 C22 C14 2.1(6) . . . . ?
C14 C6 C11 C13 2.6(6) . . . . ?
C16 N6 C1 N5 -2.2(6) . . . . ?
C16 N6 C1 C1 177.8(4) . . . 2_666 ?
C19 N7 C8 N1 0.8(6) . . . . ?
C19 N7 C8 C10 -179.7(3) . . . . ?
C22 C7 C13 C11 -2.1(6) . . . . ?
